data_7033591
loop_
_publ_author_name
'Zhang, Liyan'
'Rong, Lulu'
'Hu, Guoli'
'Jin, Suo'
'Jia, Wei-Guo'
'Liu, Ji'
'Yuan, Guozan'

_publ_section_title
;
 Six Zn(ii) and Cd(ii) coordination polymers assembled from a similar
 binuclear building unit: tunable structures and luminescence properties.
;
_journal_issue 15
_journal_name_full 'Dalton transactions (Cambridge, England : 2003)'
_journal_page_first 6731
_journal_page_last 6739
_journal_paper_doi 10.1039/c4dt03660c
_journal_volume 44
_journal_year 2015
_chemical_formula_sum 'C18 H14 Cd N2 O3'
_chemical_formula_weight 418.71
_chemical_name_systematic
; 
 ? 
;
_space_group_IT_number 14
_symmetry_cell_setting monoclinic
_symmetry_space_group_name_Hall '-P 2yn'
_symmetry_space_group_name_H-M 'P 1 21/n 1'
_atom_sites_solution_hydrogens geom
_atom_sites_solution_primary direct
_atom_sites_solution_secondary difmap
_audit_creation_method SHELXL-97
_audit_update_record
;
2014-09-16 deposited with the CCDC.
2015-01-08 downloaded from the CCDC.
;
_cell_angle_alpha 90.00
_cell_angle_beta 96.206(2)
_cell_angle_gamma 90.00
_cell_formula_units_Z 4
_cell_length_a 8.0700(9)
_cell_length_b 9.9439(11)
_cell_length_c 20.676(2)
_cell_measurement_reflns_used 3871
_cell_measurement_temperature 173(2)
_cell_measurement_theta_max 27.74
_cell_measurement_theta_min 1.98
_cell_volume 1649.5(3)
_computing_cell_refinement 'Bruker SMART'
_computing_data_collection 'Bruker SMART'
_computing_data_reduction 'Bruker SAINT'
_computing_molecular_graphics 'Bruker SHELXTL'
_computing_publication_material 'Bruker SHELXTL'
_computing_structure_refinement 'SHELXL-97 (Sheldrick, 1997)'
_computing_structure_solution 'SHELXS-97 (Sheldrick, 1990)'
_diffrn_ambient_temperature 173(2)
_diffrn_measured_fraction_theta_full 0.997
_diffrn_measured_fraction_theta_max 0.997
_diffrn_radiation_monochromator graphite
_diffrn_radiation_source 'fine-focus sealed tube'
_diffrn_radiation_type MoK\a
_diffrn_radiation_wavelength 0.71073
_diffrn_reflns_av_R_equivalents 0.0439
_diffrn_reflns_av_sigmaI/netI 0.0268
_diffrn_reflns_limit_h_max 10
_diffrn_reflns_limit_h_min -10
_diffrn_reflns_limit_k_max 13
_diffrn_reflns_limit_k_min -12
_diffrn_reflns_limit_l_max 27
_diffrn_reflns_limit_l_min -26
_diffrn_reflns_number 26848
_diffrn_reflns_theta_full 27.74
_diffrn_reflns_theta_max 27.74
_diffrn_reflns_theta_min 1.98
_exptl_absorpt_coefficient_mu 1.342
_exptl_absorpt_correction_T_max 0.7846
_exptl_absorpt_correction_T_min 0.7752
_exptl_absorpt_correction_type multi-scan
_exptl_absorpt_process_details sadabs
_exptl_crystal_colour Yellow
_exptl_crystal_density_diffrn 1.686
_exptl_crystal_density_method 'not measured'
_exptl_crystal_description Block
_exptl_crystal_F_000 832
_exptl_crystal_size_max 0.20
_exptl_crystal_size_mid 0.19
_exptl_crystal_size_min 0.19
_refine_diff_density_max 0.617
_refine_diff_density_min -0.461
_refine_diff_density_rms 0.087
_refine_ls_extinction_method none
_refine_ls_goodness_of_fit_ref 1.087
_refine_ls_hydrogen_treatment mixed
_refine_ls_matrix_type full
_refine_ls_number_parameters 217
_refine_ls_number_reflns 3871
_refine_ls_number_restraints 0
_refine_ls_restrained_S_all 1.087
_refine_ls_R_factor_all 0.0359
_refine_ls_R_factor_gt 0.0259
_refine_ls_shift/su_max 0.001
_refine_ls_shift/su_mean 0.000
_refine_ls_structure_factor_coef Fsqd
_refine_ls_weighting_details 'calc w=1/[\s^2^(Fo^2^)+(0.0281P)^2^+0.7085P] where P=(Fo^2^+2Fc^2^)/3'
_refine_ls_weighting_scheme calc
_refine_ls_wR_factor_gt 0.0607
_refine_ls_wR_factor_ref 0.0648
_reflns_number_gt 3210
_reflns_number_total 3871
_reflns_threshold_expression >2sigma(I)
_cod_data_source_file c4dt03660c2.cif
_cod_data_source_block f:\single~1\r7066f\ygz
_cod_depositor_comments 'Adding full bibliography for 7033588--7033593.cif.'
_cod_original_sg_symbol_H-M P21/n
_cod_database_code 7033591

loop_
_symmetry_equiv_pos_as_xyz
'x, y, z'
'-x+1/2, y+1/2, -z+1/2'
'-x, -y, -z'
'x-1/2, -y-1/2, z-1/2'

loop_
_atom_site_label
_atom_site_type_symbol
_atom_site_fract_x
_atom_site_fract_y
_atom_site_fract_z
_atom_site_U_iso_or_equiv
_atom_site_adp_type
_atom_site_occupancy
_atom_site_symmetry_multiplicity
_atom_site_calc_flag
_atom_site_refinement_flags
Cd1 Cd 0.50397(2) 0.900275(18) 0.073284(7) 0.03105(7) Uani 1 1 d .
O1 O 0.4425(3) 0.89144(18) -0.03414(8) 0.0418(5) Uani 1 1 d .
N1 N 0.3718(2) 0.6900(2) 0.04828(9) 0.0302(4) Uani 1 1 d .
C1 C 0.3817(3) 0.7789(3) -0.05978(11) 0.0323(5) Uani 1 1 d .
O2 O 0.6607(3) 0.8606(2) 0.17669(11) 0.0552(6) Uani 1 1 d .
N2 N 0.1978(3) 0.5057(2) 0.37366(10) 0.0363(5) Uani 1 1 d .
C2 C 0.3518(4) 0.7581(3) -0.12649(12) 0.0407(6) Uani 1 1 d .
H2B H 0.3784 0.8272 -0.1553 0.049 Uiso 1 1 calc R
O3 O 0.7821(3) 0.8390(2) 0.08800(11) 0.0572(6) Uani 1 1 d .
C3 C 0.2833(4) 0.6377(3) -0.15211(13) 0.0472(7) Uani 1 1 d .
H3A H 0.2649 0.6268 -0.1980 0.057 Uiso 1 1 calc R
C4 C 0.2423(4) 0.5357(3) -0.11277(14) 0.0489(7) Uani 1 1 d .
H4A H 0.1950 0.4551 -0.1312 0.059 Uiso 1 1 calc R
C5 C 0.2704(4) 0.5504(3) -0.04473(13) 0.0394(6) Uani 1 1 d .
C6 C 0.3411(3) 0.6709(2) -0.01771(11) 0.0307(5) Uani 1 1 d .
C7 C 0.2346(4) 0.4486(3) -0.00065(15) 0.0523(8) Uani 1 1 d .
H7A H 0.1892 0.3653 -0.0165 0.063 Uiso 1 1 calc R
C8 C 0.2649(4) 0.4697(3) 0.06425(14) 0.0504(8) Uani 1 1 d .
H8A H 0.2404 0.4011 0.0937 0.060 Uiso 1 1 calc R
C9 C 0.3328(3) 0.5928(3) 0.08845(12) 0.0357(6) Uani 1 1 d .
C10 C 0.3620(4) 0.6188(3) 0.15858(12) 0.0372(6) Uani 1 1 d .
H10A H 0.4433 0.6838 0.1737 0.045 Uiso 1 1 calc R
C11 C 0.2796(4) 0.5554(3) 0.20208(12) 0.0390(6) Uani 1 1 d .
H11A H 0.1988 0.4915 0.1851 0.047 Uiso 1 1 calc R
C12 C 0.2985(3) 0.5722(3) 0.27269(12) 0.0352(6) Uani 1 1 d .
C13 C 0.4225(4) 0.6491(3) 0.30794(14) 0.0455(7) Uani 1 1 d .
H13A H 0.5004 0.6983 0.2859 0.055 Uiso 1 1 calc R
C14 C 0.4307(4) 0.6529(3) 0.37476(15) 0.0515(8) Uani 1 1 d .
H14A H 0.5139 0.7052 0.3992 0.062 Uiso 1 1 calc R
C15 C 0.3169(4) 0.5801(3) 0.40615(14) 0.0458(7) Uani 1 1 d .
H15A H 0.3239 0.5833 0.4523 0.055 Uiso 1 1 calc R
C16 C 0.1898(3) 0.5031(3) 0.30856(11) 0.0348(5) Uani 1 1 d .
H16A H 0.1044 0.4508 0.2855 0.042 Uiso 1 1 calc R
C17 C 0.7856(4) 0.8339(3) 0.14827(15) 0.0441(7) Uani 1 1 d .
C18 C 0.9438(4) 0.7893(4) 0.18824(19) 0.0672(10) Uani 1 1 d .
H18A H 1.0047 0.8683 0.2064 0.101 Uiso 1 1 calc R
H18B H 1.0136 0.7396 0.1605 0.101 Uiso 1 1 calc R
H18C H 0.9158 0.7310 0.2237 0.101 Uiso 1 1 calc R

loop_
_atom_site_aniso_label
_atom_site_aniso_U_11
_atom_site_aniso_U_22
_atom_site_aniso_U_33
_atom_site_aniso_U_23
_atom_site_aniso_U_13
_atom_site_aniso_U_12
Cd1 0.04205(12) 0.03224(11) 0.02006(9) 0.00092(7) 0.00881(7) -0.00093(8)
O1 0.0697(13) 0.0338(10) 0.0221(8) 0.0015(7) 0.0053(8) -0.0139(10)
N1 0.0362(11) 0.0296(11) 0.0261(9) 0.0014(8) 0.0091(8) -0.0009(9)
C1 0.0388(13) 0.0320(13) 0.0266(11) -0.0003(10) 0.0057(9) -0.0019(11)
O2 0.0454(12) 0.0723(15) 0.0469(11) 0.0008(11) 0.0009(10) 0.0080(11)
N2 0.0417(12) 0.0381(12) 0.0306(10) 0.0019(9) 0.0103(9) -0.0005(10)
C2 0.0528(17) 0.0426(15) 0.0268(11) 0.0011(11) 0.0047(11) -0.0035(13)
O3 0.0545(13) 0.0626(15) 0.0549(13) -0.0089(11) 0.0071(10) 0.0054(11)
C3 0.0595(19) 0.0514(18) 0.0301(13) -0.0099(12) 0.0014(12) 0.0004(15)
C4 0.068(2) 0.0403(16) 0.0373(14) -0.0100(12) 0.0000(13) -0.0055(15)
C5 0.0506(16) 0.0316(13) 0.0366(13) -0.0043(11) 0.0066(12) -0.0011(12)
C6 0.0354(13) 0.0291(13) 0.0285(11) -0.0015(9) 0.0074(10) 0.0005(10)
C7 0.077(2) 0.0324(15) 0.0487(16) -0.0041(13) 0.0109(15) -0.0140(15)
C8 0.075(2) 0.0340(16) 0.0445(15) 0.0039(12) 0.0188(15) -0.0116(15)
C9 0.0436(14) 0.0331(14) 0.0327(12) 0.0042(10) 0.0136(10) 0.0012(12)
C10 0.0470(15) 0.0334(14) 0.0331(12) 0.0046(10) 0.0133(11) -0.0016(12)
C11 0.0460(16) 0.0397(15) 0.0329(12) 0.0081(11) 0.0112(11) -0.0014(12)
C12 0.0390(14) 0.0351(14) 0.0329(12) 0.0072(10) 0.0104(10) 0.0027(11)
C13 0.0441(16) 0.0475(16) 0.0464(15) 0.0049(13) 0.0128(13) -0.0096(13)
C14 0.0507(18) 0.060(2) 0.0442(16) -0.0081(14) 0.0068(13) -0.0168(15)
C15 0.0520(17) 0.0522(18) 0.0339(13) -0.0009(12) 0.0080(12) -0.0045(14)
C16 0.0386(14) 0.0383(14) 0.0288(11) 0.0025(11) 0.0089(10) -0.0033(12)
C17 0.0445(16) 0.0315(15) 0.0548(17) -0.0050(13) -0.0018(13) -0.0003(12)
C18 0.0464(19) 0.063(2) 0.088(3) -0.005(2) -0.0118(17) 0.0067(17)

loop_
_atom_type_symbol
_atom_type_description
_atom_type_scat_dispersion_real
_atom_type_scat_dispersion_imag
_atom_type_scat_source
C C 0.0033 0.0016 'International Tables Vol C Tables 4.2.6.8 and 6.1.1.4'
H H 0.0000 0.0000 'International Tables Vol C Tables 4.2.6.8 and 6.1.1.4'
N N 0.0061 0.0033 'International Tables Vol C Tables 4.2.6.8 and 6.1.1.4'
O O 0.0106 0.0060 'International Tables Vol C Tables 4.2.6.8 and 6.1.1.4'
Cd Cd -0.8075 1.2024 'International Tables Vol C Tables 4.2.6.8 and 6.1.1.4'

loop_
_geom_angle_atom_site_label_1
_geom_angle_atom_site_label_2
_geom_angle_atom_site_label_3
_geom_angle
_geom_angle_site_symmetry_1
_geom_angle_site_symmetry_3
O1 Cd1 O1 73.26(7) . 3_675
O1 Cd1 N2 113.54(8) . 2
O1 Cd1 N2 85.80(8) 3_675 2
O1 Cd1 O3 103.26(8) . .
O1 Cd1 O3 93.88(8) 3_675 .
N2 Cd1 O3 141.29(8) 2 .
O1 Cd1 N1 72.66(6) . .
O1 Cd1 N1 144.93(6) 3_675 .
N2 Cd1 N1 100.35(7) 2 .
O3 Cd1 N1 101.70(8) . .
O1 Cd1 O2 157.45(8) . .
O1 Cd1 O2 111.35(8) 3_675 .
N2 Cd1 O2 88.98(8) 2 .
O3 Cd1 O2 55.13(8) . .
N1 Cd1 O2 103.31(8) . .
O1 Cd1 C17 130.45(9) . .
O1 Cd1 C17 104.28(8) 3_675 .
N2 Cd1 C17 115.61(9) 2 .
O3 Cd1 C17 27.49(8) . .
N1 Cd1 C17 103.90(8) . .
O2 Cd1 C17 27.65(8) . .
C1 O1 Cd1 118.09(14) . .
C1 O1 Cd1 135.10(15) . 3_675
Cd1 O1 Cd1 106.74(7) . 3_675
C9 N1 C6 119.3(2) . .
C9 N1 Cd1 129.21(16) . .
C6 N1 Cd1 111.47(15) . .
O1 C1 C2 123.1(2) . .
O1 C1 C6 119.4(2) . .
C2 C1 C6 117.5(2) . .
C17 O2 Cd1 89.44(18) . .
C15 N2 C16 118.0(2) . .
C15 N2 Cd1 121.23(17) . 2_545
C16 N2 Cd1 120.51(17) . 2_545
C1 C2 C3 121.5(2) . .
C17 O3 Cd1 93.40(18) . .
C4 C3 C2 121.5(3) . .
C3 C4 C5 119.7(3) . .
C4 C5 C7 123.2(3) . .
C4 C5 C6 119.8(3) . .
C7 C5 C6 117.0(2) . .
N1 C6 C5 122.1(2) . .
N1 C6 C1 117.9(2) . .
C5 C6 C1 120.0(2) . .
C8 C7 C5 120.0(3) . .
C7 C8 C9 120.5(3) . .
N1 C9 C8 121.1(2) . .
N1 C9 C10 117.7(2) . .
C8 C9 C10 121.2(2) . .
C11 C10 C9 123.0(3) . .
C10 C11 C12 127.9(3) . .
C16 C12 C13 116.7(2) . .
C16 C12 C11 118.2(2) . .
C13 C12 C11 125.1(2) . .
C14 C13 C12 119.4(3) . .
C13 C14 C15 119.6(3) . .
N2 C15 C14 122.1(3) . .
N2 C16 C12 124.1(2) . .
O3 C17 O2 122.0(3) . .
O3 C17 C18 119.1(3) . .
O2 C17 C18 118.9(3) . .
O3 C17 Cd1 59.11(15) . .
O2 C17 Cd1 62.91(16) . .
C18 C17 Cd1 176.8(2) . .

loop_
_geom_bond_atom_site_label_1
_geom_bond_atom_site_label_2
_geom_bond_distance
_geom_bond_site_symmetry_2
Cd1 O1 2.2246(17) .
Cd1 O1 2.2819(17) 3_675
Cd1 N2 2.311(2) 2
Cd1 O3 2.314(2) .
Cd1 N1 2.379(2) .
Cd1 O2 2.396(2) .
Cd1 C17 2.691(3) .
O1 C1 1.311(3) .
O1 Cd1 2.2819(17) 3_675
N1 C9 1.334(3) .
N1 C6 1.374(3) .
C1 C2 1.390(3) .
C1 C6 1.442(3) .
O2 C17 1.249(4) .
N2 C15 1.336(4) .
N2 C16 1.341(3) .
N2 Cd1 2.311(2) 2_545
C2 C3 1.399(4) .
O3 C17 1.244(4) .
C3 C4 1.363(4) .
C4 C5 1.408(4) .
C5 C7 1.413(4) .
C5 C6 1.416(4) .
C7 C8 1.354(4) .
C8 C9 1.410(4) .
C9 C10 1.467(4) .
C10 C11 1.333(3) .
C11 C12 1.461(4) .
C12 C16 1.390(3) .
C12 C13 1.400(4) .
C13 C14 1.377(4) .
C14 C15 1.384(4) .
C17 C18 1.511(4) .
